data_2231912
loop_
_publ_author_name
'Liu, Pei-lian'
'Cao, Wanwan'
'Wang, Jin'
'Zeng, Rong-hua'
'Zeng, Zhuo'

_publ_section_title
;
 Poly[diaquabis(\m~4~-fumarato-\k^4^<i>O</i>^1^:<i>O</i>^1'^:<i>O</i>^4^:<i>O</i>^4'^)(\m~4~-fumarato-\k^6^<i>O</i>^1^:<i>O</i>^1^,<i>O</i>^1'^:<i>O</i>^4^:<i>O</i>^4^,<i>O</i>^4'^)(\m~2~-fumaric
 acid-\k^2^<i>O</i>^1^:<i>O</i>^4^)dipraseodymium(III)]
;
_journal_coeditor_code HG5089
_journal_issue 10
_journal_name_full 'Acta Crystallographica Section E'
_journal_page_first m1433
_journal_page_last m1434
_journal_paper_doi 10.1107/S1600536811038347
_journal_volume 67
_journal_year 2011
_chemical_formula_iupac '[Pr2 (C4 H2 O4)3 (C4 H4 O4) (H2 O)2]'
_chemical_formula_moiety 'C16 H14 O18 Pr2'
_chemical_formula_sum 'C16 H14 O18 Pr2'
_chemical_formula_weight 776.10
_chemical_name_systematic
;
Poly[diaquabis(\m~4~-fumarato-
\k^4^<i>O</i>^1^:<i>O</i>^1'^:<i>O</i>^4^:<i>O</i>^4'^)(\m~4~-fumarato-
\k^6^<i>O</i>^1^:<i>O</i>^1^,<i>O</i>^1'^:<i>O</i>^4^:<i>O</i>^4^,<i>O</i>^4'^)
(\m~2~-fumaric acid-\k^2^<i>O</i>^1^:<i>O</i>^4^)dipraseodymium(III)]
;
_space_group_IT_number 14
_symmetry_cell_setting monoclinic
_symmetry_space_group_name_Hall '-P 2ybc'
_symmetry_space_group_name_H-M 'P 1 21/c 1'
_atom_sites_solution_hydrogens geom
_atom_sites_solution_primary direct
_atom_sites_solution_secondary difmap
_audit_creation_method SHELXL-97
_cell_angle_alpha 90.00
_cell_angle_beta 103.118(2)
_cell_angle_gamma 90.00
_cell_formula_units_Z 2
_cell_length_a 8.3714(3)
_cell_length_b 14.6034(6)
_cell_length_c 8.7518(4)
_cell_measurement_reflns_used 7002
_cell_measurement_temperature 298(2)
_cell_measurement_theta_max 27.5
_cell_measurement_theta_min 2.50
_cell_volume 1042.00(7)
_computing_cell_refinement 'SAINT (Bruker, 2008)'
_computing_data_collection 'APEX2 (Bruker, 2008)'
_computing_data_reduction 'SAINT (Bruker, 2008)'
_computing_molecular_graphics 'SHELXTL (Sheldrick, 2008)'
_computing_publication_material 'SHELXTL97 (Sheldrick, 2008)'
_computing_structure_refinement 'SHELXS97 (Sheldrick, 2008)'
_computing_structure_solution 'SHELXS97 (Sheldrick, 2008)'
_diffrn_ambient_temperature 298(2)
_diffrn_measured_fraction_theta_full 0.973
_diffrn_measured_fraction_theta_max 0.973
_diffrn_measurement_device_type 'Bruker APEXII CCD area-detector'
_diffrn_measurement_method 'phi and omega scans'
_diffrn_radiation_monochromator graphite
_diffrn_radiation_source 'fine-focus sealed tube'
_diffrn_radiation_type MoK\a
_diffrn_radiation_wavelength 0.71073
_diffrn_reflns_av_R_equivalents 0.0273
_diffrn_reflns_av_sigmaI/netI 0.0218
_diffrn_reflns_limit_h_max 10
_diffrn_reflns_limit_h_min -9
_diffrn_reflns_limit_k_max 18
_diffrn_reflns_limit_k_min -16
_diffrn_reflns_limit_l_max 6
_diffrn_reflns_limit_l_min -11
_diffrn_reflns_number 10102
_diffrn_reflns_theta_full 27.50
_diffrn_reflns_theta_max 27.50
_diffrn_reflns_theta_min 2.50
_exptl_absorpt_coefficient_mu 4.717
_exptl_absorpt_correction_T_max 0.493
_exptl_absorpt_correction_T_min 0.355
_exptl_absorpt_correction_type multi-scan
_exptl_absorpt_process_details '(SADABS; Sheldrick, 1996)'
_exptl_crystal_colour blue
_exptl_crystal_density_diffrn 2.474
_exptl_crystal_density_method 'not measured'
_exptl_crystal_description block
_exptl_crystal_F_000 744
_exptl_crystal_size_max 0.26
_exptl_crystal_size_mid 0.19
_exptl_crystal_size_min 0.15
_refine_diff_density_max 0.441
_refine_diff_density_min -0.752
_refine_ls_extinction_method none
_refine_ls_goodness_of_fit_ref 1.045
_refine_ls_hydrogen_treatment mixed
_refine_ls_matrix_type full
_refine_ls_number_parameters 170
_refine_ls_number_reflns 2394
_refine_ls_number_restraints 3
_refine_ls_restrained_S_all 1.045
_refine_ls_R_factor_all 0.0174
_refine_ls_R_factor_gt 0.0158
_refine_ls_shift/su_max 0.001
_refine_ls_shift/su_mean 0.000
_refine_ls_structure_factor_coef Fsqd
_refine_ls_weighting_details 'calc w=1/[\s^2^(Fo^2^)+(0.0212P)^2^+0.5013P] where P=(Fo^2^+2Fc^2^)/3'
_refine_ls_weighting_scheme calc
_refine_ls_wR_factor_gt 0.0401
_refine_ls_wR_factor_ref 0.0409
_reflns_number_gt 2175
_reflns_number_total 2394
_reflns_threshold_expression >2sigma(I)
_cod_data_source_file hg5089.cif
_cod_data_source_block I
_cod_original_sg_symbol_H-M 'P 21/c'
_cod_database_code 2231912
_cod_database_fobs_code 2231912

loop_
_symmetry_equiv_pos_as_xyz
'x, y, z'
'-x, y+1/2, -z+1/2'
'-x, -y, -z'
'x, -y-1/2, z-1/2'

loop_
_atom_site_type_symbol
_atom_site_label
_atom_site_fract_x
_atom_site_fract_y
_atom_site_fract_z
_atom_site_U_iso_or_equiv
_atom_site_adp_type
_atom_site_calc_flag
_atom_site_refinement_flags
_atom_site_occupancy
_atom_site_symmetry_multiplicity
C C1 0.3406(3) 0.31371(13) 0.2443(3) 0.0132(5) Uani d . 1 1
C C2 0.1598(3) 0.31134(14) 0.2330(3) 0.0170(5) Uani d . 1 1
H H2 0.0902 0.2974 0.1369 0.020 Uiso calc R 1 1
C C3 0.0955(3) 0.32820(15) 0.3540(3) 0.0155(4) Uani d . 1 1
H H3 0.1665 0.3451 0.4476 0.019 Uiso calc R 1 1
C C4 -0.0831(3) 0.32223(14) 0.3522(3) 0.0128(4) Uani d . 1 1
C C5 0.5360(3) 0.10365(14) 0.3762(2) 0.0133(4) Uani d . 1 1
C C6 0.5244(3) 0.04325(14) 0.5105(3) 0.0160(4) Uani d . 1 1
H H6 0.5522 0.0668 0.6118 0.019 Uiso calc R 1 1
C C8 0.9749(3) 0.06063(16) 0.3044(3) 0.0191(5) Uani d . 1 1
O O1 0.8615(2) 0.11349(12) 0.30016(19) 0.0244(4) Uani d . 1 1
O O2 1.0535(2) 0.05332(15) 0.1918(2) 0.0356(5) Uani d . 1 1
H H2A 1.0106 0.0868 0.1187 0.053 Uiso calc R 1 1
C C7 1.0333(3) -0.00121(16) 0.4388(3) 0.0199(5) Uani d . 1 1
H H7 1.1178 -0.0422 0.4369 0.024 Uiso calc R 1 1
O O4 0.5972(2) 0.18329(9) 0.40478(19) 0.0143(3) Uani d . 1 1
O O5 0.4920(2) 0.07499(11) 0.23774(17) 0.0208(4) Uani d . 1 1
O O6 0.39185(18) 0.27539(11) 0.13689(17) 0.0174(3) Uani d . 1 1
O O7 0.43025(18) 0.35433(10) 0.36074(17) 0.0149(3) Uani d . 1 1
O O8 -0.1853(2) 0.30866(10) 0.2257(2) 0.0174(4) Uani d . 1 1
O O9 -0.1193(2) 0.33071(11) 0.48376(19) 0.0182(3) Uani d . 1 1
O O1W 0.6829(2) 0.02369(11) 0.02361(19) 0.0198(4) Uani d D 1 1
H H2W 0.645(3) -0.0181(14) 0.068(2) 0.030 Uiso d D 1 1
H H1W 0.656(3) 0.0080(17) -0.0692(12) 0.030 Uiso d D 1 1
Pr Pr1 0.632685(13) 0.190489(7) 0.097718(13) 0.00921(5) Uani d . 1 1

loop_
_atom_site_aniso_label
_atom_site_aniso_U_11
_atom_site_aniso_U_22
_atom_site_aniso_U_33
_atom_site_aniso_U_12
_atom_site_aniso_U_13
_atom_site_aniso_U_23
C1 0.0123(11) 0.0141(11) 0.0138(12) 0.0023(7) 0.0040(9) 0.0036(8)
C2 0.0118(11) 0.0233(13) 0.0153(13) -0.0014(8) 0.0018(10) -0.0034(8)
C3 0.0116(10) 0.0221(11) 0.0132(11) -0.0022(8) 0.0035(9) -0.0013(9)
C4 0.0139(11) 0.0108(10) 0.0139(11) -0.0008(8) 0.0039(9) -0.0009(8)
C5 0.0156(10) 0.0123(10) 0.0139(11) -0.0005(8) 0.0071(9) -0.0005(8)
C6 0.0226(12) 0.0147(11) 0.0117(11) -0.0013(9) 0.0063(9) 0.0005(8)
C8 0.0173(11) 0.0225(12) 0.0171(12) 0.0025(9) 0.0031(10) 0.0016(9)
O1 0.0270(9) 0.0292(10) 0.0171(9) 0.0133(7) 0.0055(8) 0.0058(7)
O2 0.0323(11) 0.0532(13) 0.0258(10) 0.0204(9) 0.0160(9) 0.0184(9)
C7 0.0188(11) 0.0219(12) 0.0174(12) 0.0080(9) 0.0008(9) 0.0023(9)
O4 0.0200(8) 0.0108(7) 0.0129(8) -0.0021(6) 0.0054(7) -0.0012(6)
O5 0.0348(10) 0.0173(8) 0.0117(8) -0.0093(7) 0.0082(7) -0.0021(6)
O6 0.0152(8) 0.0242(8) 0.0144(8) 0.0039(6) 0.0068(7) -0.0032(6)
O7 0.0135(7) 0.0168(8) 0.0136(8) 0.0011(6) 0.0013(6) -0.0012(6)
O8 0.0142(8) 0.0217(9) 0.0152(9) -0.0037(6) 0.0013(7) -0.0020(6)
O9 0.0172(8) 0.0240(8) 0.0159(9) -0.0035(7) 0.0089(7) -0.0041(7)
O1W 0.0248(9) 0.0150(8) 0.0201(9) -0.0034(6) 0.0057(8) -0.0025(7)
Pr1 0.00954(7) 0.01013(7) 0.00840(8) 0.00028(4) 0.00300(5) 0.00065(4)

loop_
_atom_type_symbol
_atom_type_description
_atom_type_scat_dispersion_real
_atom_type_scat_dispersion_imag
_atom_type_scat_source
C C 0.0033 0.0016 'International Tables Vol C Tables 4.2.6.8 and 6.1.1.4'
H H 0.0000 0.0000 'International Tables Vol C Tables 4.2.6.8 and 6.1.1.4'
O O 0.0106 0.0060 'International Tables Vol C Tables 4.2.6.8 and 6.1.1.4'
Pr Pr -0.2180 2.8214 'International Tables Vol C Tables 4.2.6.8 and 6.1.1.4'

loop_
_geom_angle_atom_site_label_1
_geom_angle_atom_site_label_2
_geom_angle_atom_site_label_3
_geom_angle_site_symmetry_1
_geom_angle_site_symmetry_3
_geom_angle
O6 C1 O7 . 1 124.9(2)
O6 C1 O7 . . 124.9(2)
O6 C1 C2 . . 117.1(2)
O7 C1 C2 1 . 118.04(19)
O7 C1 C2 . . 118.04(19)
C3 C2 C1 . . 122.4(2)
C3 C2 H2 . . 118.8
C1 C2 H2 . . 118.8
C2 C3 C4 . . 124.9(2)
C2 C3 H3 . . 117.6
C4 C3 H3 . . 117.6
O8 C4 O9 . . 124.4(2)
O8 C4 C3 . . 120.0(2)
O9 C4 C3 . . 115.6(2)
O5 C5 O4 . . 120.73(19)
O5 C5 C6 . . 120.43(19)
O4 C5 C6 . . 118.78(19)
C6 C6 C5 3_656 . 121.8(3)
C6 C6 H6 3_656 . 119.1
C5 C6 H6 . . 119.1
O1 C8 O2 . . 123.4(2)
O1 C8 C7 . . 121.8(2)
O2 C8 C7 . . 114.8(2)
C8 O1 Pr1 . . 139.18(16)
C8 O2 H2A . . 109.5
C7 C7 C8 3_756 . 120.5(3)
C7 C7 H7 3_756 . 119.7
C8 C7 H7 . . 119.7
C5 O4 Pr1 . 4_566 142.77(14)
C5 O4 Pr1 . . 88.35(12)
Pr1 O4 Pr1 4_566 . 127.68(5)
C5 O5 Pr1 . . 100.28(12)
C1 O6 Pr1 . . 139.76(15)
C1 O7 Pr1 . 4_566 136.47(13)
C4 O8 Pr1 . 1_455 139.42(14)
C4 O9 Pr1 . 4_466 137.70(14)
Pr1 O1W H2W . . 118.5(18)
Pr1 O1W H1W . . 119.2(19)
H2W O1W H1W . . 102.5(14)
O8 Pr1 O7 1_655 4_565 146.04(5)
O8 Pr1 O6 1_655 . 91.49(5)
O7 Pr1 O6 4_565 . 79.69(5)
O8 Pr1 O4 1_655 4_565 75.42(5)
O7 Pr1 O4 4_565 4_565 70.62(5)
O6 Pr1 O4 . 4_565 75.15(5)
O8 Pr1 O9 1_655 4_665 77.32(5)
O7 Pr1 O9 4_565 4_665 96.08(5)
O6 Pr1 O9 . 4_665 153.38(5)
O4 Pr1 O9 4_565 4_665 78.65(5)
O8 Pr1 O5 1_655 . 124.67(5)
O7 Pr1 O5 4_565 . 85.60(5)
O6 Pr1 O5 . . 77.38(6)
O4 Pr1 O5 4_565 . 146.29(5)
O9 Pr1 O5 4_665 . 128.82(5)
O8 Pr1 O1 1_655 . 72.35(5)
O7 Pr1 O1 4_565 . 137.28(5)
O6 Pr1 O1 . . 129.43(5)
O4 Pr1 O1 4_565 . 139.16(5)
O9 Pr1 O1 4_665 . 70.41(5)
O5 Pr1 O1 . . 74.27(5)
O8 Pr1 O1W 1_655 . 132.29(5)
O7 Pr1 O1W 4_565 . 69.87(5)
O6 Pr1 O1W . . 134.22(5)
O4 Pr1 O1W 4_565 . 122.25(5)
O9 Pr1 O1W 4_665 . 65.70(5)
O5 Pr1 O1W . . 67.18(5)
O1 Pr1 O1W . . 67.64(5)
O8 Pr1 O4 1_655 . 76.79(5)
O7 Pr1 O4 4_565 . 127.21(5)
O6 Pr1 O4 . . 67.16(5)
O4 Pr1 O4 4_565 . 131.91(3)
O9 Pr1 O4 4_665 . 131.20(5)
O5 Pr1 O4 . . 48.73(4)
O1 Pr1 O4 . . 62.59(5)
O1W Pr1 O4 . . 105.50(5)

loop_
_geom_bond_atom_site_label_1
_geom_bond_atom_site_label_2
_geom_bond_site_symmetry_2
_geom_bond_distance
C1 O6 . 1.251(3)
C1 O7 1 1.268(3)
C1 O7 . 1.268(3)
C1 C2 . 1.495(3)
C2 C3 . 1.315(3)
C2 H2 . 0.9300
C3 C4 . 1.495(3)
C3 H3 . 0.9300
C4 O8 . 1.252(3)
C4 O9 . 1.261(3)
C5 O5 . 1.256(2)
C5 O4 . 1.273(2)
C5 C6 . 1.490(3)
C6 C6 3_656 1.328(4)
C6 H6 . 0.9300
C8 O1 . 1.218(3)
C8 O2 . 1.308(3)
C8 C7 . 1.475(3)
O1 Pr1 . 2.5560(16)
O2 H2A . 0.8200
C7 C7 3_756 1.316(5)
C7 H7 . 0.9300
O4 Pr1 4_566 2.4717(14)
O4 Pr1 . 2.7719(16)
O5 Pr1 . 2.5278(15)
O6 Pr1 . 2.4563(14)
O7 Pr1 4_566 2.4508(15)
O8 Pr1 1_455 2.4040(15)
O9 Pr1 4_466 2.5184(15)
O1W Pr1 . 2.5795(16)
O1W H2W . 0.825(10)
O1W H1W . 0.824(9)
Pr1 O8 1_655 2.4040(15)
Pr1 O7 4_565 2.4508(15)
Pr1 O4 4_565 2.4717(14)
Pr1 O9 4_665 2.5184(15)

loop_
_geom_hbond_atom_site_label_D
_geom_hbond_atom_site_label_H
_geom_hbond_atom_site_label_A
_geom_hbond_site_symmetry_A
_geom_hbond_distance_DH
_geom_hbond_distance_HA
_geom_hbond_distance_DA
_geom_hbond_angle_DHA
C3 H3 O7 1 0.93 2.50 2.815(3) 100.3
O1W H2W O7 2_645 0.825(10) 2.106(12) 2.911(2) 165(2)
O2 H2A O9 4_665 0.82 1.86 2.661(2) 166.5
O1W H1W O5 3_655 0.824(9) 2.087(16) 2.816(2) 147(2)

loop_
_geom_torsion_atom_site_label_1
_geom_torsion_atom_site_label_2
_geom_torsion_atom_site_label_3
_geom_torsion_atom_site_label_4
_geom_torsion_site_symmetry_1
_geom_torsion_site_symmetry_4
_geom_torsion
O6 C1 C2 C3 . . 162.7(2)
O7 C1 C2 C3 1 . -17.5(3)
O7 C1 C2 C3 . . -17.5(3)
C1 C2 C3 C4 . . -176.7(2)
C2 C3 C4 O8 . . -7.0(3)
C2 C3 C4 O9 . . 172.2(2)
O5 C5 C6 C6 . 3_656 3.3(4)
O4 C5 C6 C6 . 3_656 -173.9(3)
O2 C8 O1 Pr1 . . 29.0(4)
C7 C8 O1 Pr1 . . -150.46(18)
O1 C8 C7 C7 . 3_756 -2.2(5)
O2 C8 C7 C7 . 3_756 178.3(3)
O5 C5 O4 Pr1 . 4_566 153.25(17)
C6 C5 O4 Pr1 . 4_566 -29.5(3)
O5 C5 O4 Pr1 . . -13.4(2)
C6 C5 O4 Pr1 . . 163.80(18)
O4 C5 O5 Pr1 . . 15.0(2)
C6 C5 O5 Pr1 . . -162.19(17)
O7 C1 O6 Pr1 1 . 33.2(3)
O7 C1 O6 Pr1 . . 33.2(3)
C2 C1 O6 Pr1 . . -147.04(17)
O6 C1 O7 O7 . 1 0.00(13)
C2 C1 O7 O7 . 1 0.00(7)
O6 C1 O7 Pr1 . 4_566 -70.6(3)
O7 C1 O7 Pr1 1 4_566 0E1(10)
C2 C1 O7 Pr1 . 4_566 109.6(2)
O9 C4 O8 Pr1 . 1_455 -69.1(3)
C3 C4 O8 Pr1 . 1_455 110.1(2)
O8 C4 O9 Pr1 . 4_466 9.8(3)
C3 C4 O9 Pr1 . 4_466 -169.47(15)
C1 O6 Pr1 O8 . 1_655 -51.5(2)
C1 O6 Pr1 O7 . 4_565 161.5(2)
C1 O6 Pr1 O4 . 4_565 -126.0(2)
C1 O6 Pr1 O9 . 4_665 -115.5(2)
C1 O6 Pr1 O5 . . 73.8(2)
C1 O6 Pr1 O1 . . 16.7(3)
C1 O6 Pr1 O1W . . 113.2(2)
C1 O6 Pr1 O4 . . 23.5(2)
C5 O5 Pr1 O8 . 1_655 4.60(16)
C5 O5 Pr1 O7 . 4_565 -158.77(14)
C5 O5 Pr1 O6 . . -78.37(13)
C5 O5 Pr1 O4 . 4_565 -114.41(14)
C5 O5 Pr1 O9 . 4_665 106.95(14)
C5 O5 Pr1 O1 . . 59.30(13)
C5 O5 Pr1 O1W . . 131.23(14)
C5 O5 Pr1 O4 . . -7.80(12)
C8 O1 Pr1 O8 . 1_655 -115.0(3)
C8 O1 Pr1 O7 . 4_565 44.8(3)
C8 O1 Pr1 O6 . . 168.1(2)
C8 O1 Pr1 O4 . 4_565 -75.5(3)
C8 O1 Pr1 O9 . 4_665 -32.5(2)
C8 O1 Pr1 O5 . . 109.8(3)
C8 O1 Pr1 O1W . . 38.5(2)
C8 O1 Pr1 O4 . . 161.1(3)
C5 O4 Pr1 O8 . 1_655 -161.98(13)
Pr1 O4 Pr1 O8 4_566 1_655 28.18(8)
C5 O4 Pr1 O7 . 4_565 44.97(14)
Pr1 O4 Pr1 O7 4_566 4_565 -124.87(8)
C5 O4 Pr1 O6 . . 100.68(13)
Pr1 O4 Pr1 O6 4_566 . -69.17(8)
C5 O4 Pr1 O4 . 4_565 141.96(10)
Pr1 O4 Pr1 O4 4_566 4_565 -27.89(15)
C5 O4 Pr1 O9 . 4_665 -102.32(13)
Pr1 O4 Pr1 O9 4_566 4_665 87.84(9)
C5 O4 Pr1 O5 . . 7.57(12)
Pr1 O4 Pr1 O5 4_566 . -162.27(11)
C5 O4 Pr1 O1 . . -85.22(13)
Pr1 O4 Pr1 O1 4_566 . 104.93(9)
C5 O4 Pr1 O1W . . -31.27(13)
Pr1 O4 Pr1 O1W 4_566 . 158.88(7)
